data_7038759
loop_
_publ_author_name
'Hou, Xiaomin'
'Tang, Si-Fu'

_publ_section_title
;
 Speciation of metal phosphonates with the assistance of weak
 interactions.
;
_journal_issue 17
_journal_name_full 'Dalton transactions (Cambridge, England : 2003)'
_journal_page_first 7349
_journal_page_last 7359
_journal_paper_doi 10.1039/c6dt00643d
_journal_volume 45
_journal_year 2016
_chemical_formula_sum 'C14 H22 Cu3 O16 P4'
_chemical_formula_weight 760.81
_chemical_name_systematic
;
 ?
;
_space_group_crystal_system tetragonal
_space_group_IT_number 81
_space_group_name_Hall 'P -4'
_space_group_name_H-M_alt 'P -4'
_symmetry_space_group_name_Hall 'P -4'
_symmetry_space_group_name_H-M 'P -4'
_atom_sites_solution_hydrogens mixed
_atom_sites_solution_primary direct
_atom_sites_solution_secondary difmap
_audit_creation_method SHELXL-2013
_audit_update_record
;
2016-03-09 deposited with the CCDC.
2016-03-11 downloaded from the CCDC.
;
_cell_angle_alpha 90
_cell_angle_beta 90
_cell_angle_gamma 90
_cell_formula_units_Z 2
_cell_length_a 16.134(2)
_cell_length_b 16.134(2)
_cell_length_c 4.5489(14)
_cell_measurement_reflns_used 5943
_cell_measurement_temperature 289(2)
_cell_measurement_theta_max 24.98
_cell_measurement_theta_min 3.57
_cell_volume 1184.1(4)
_computing_cell_refinement 'Bruker XSCANS'
_computing_data_collection 'Bruker XSCANS'
_computing_data_reduction 'Bruker SHELXTL'
_computing_molecular_graphics 'Bruker SHELXTL'
_computing_publication_material 'Bruker SHELXTL'
_computing_structure_refinement 'SHELXL-2013 (Sheldrick, 2013)'
_computing_structure_solution 'Bruker SHELXTL'
_diffrn_ambient_temperature 289(2)
_diffrn_measured_fraction_theta_full 0.955
_diffrn_measured_fraction_theta_max 0.987
_diffrn_measurement_device_type 'Bruker P4'
_diffrn_measurement_method '\w scans'
_diffrn_radiation_type MoK\a
_diffrn_radiation_wavelength 0.71073
_diffrn_reflns_av_R_equivalents 0.0574
_diffrn_reflns_av_unetI/netI 0.0684
_diffrn_reflns_Laue_measured_fraction_full 0.955
_diffrn_reflns_Laue_measured_fraction_max 0.987
_diffrn_reflns_limit_h_max 19
_diffrn_reflns_limit_h_min -19
_diffrn_reflns_limit_k_max 19
_diffrn_reflns_limit_k_min -19
_diffrn_reflns_limit_l_max 5
_diffrn_reflns_limit_l_min -4
_diffrn_reflns_number 5215
_diffrn_reflns_point_group_measured_fraction_full 0.958
_diffrn_reflns_point_group_measured_fraction_max 0.990
_diffrn_reflns_theta_full 25.242
_diffrn_reflns_theta_max 24.976
_diffrn_reflns_theta_min 3.572
_diffrn_source 'fine-focus sealed tube'
_exptl_absorpt_coefficient_mu 3.019
_exptl_absorpt_correction_T_max 0.860
_exptl_absorpt_correction_T_min 0.805
_exptl_absorpt_correction_type multi-scan
_exptl_crystal_colour blue
_exptl_crystal_density_diffrn 2.134
_exptl_crystal_description needle
_exptl_crystal_F_000 762
_exptl_crystal_size_max 0.25
_exptl_crystal_size_mid 0.06
_exptl_crystal_size_min 0.05
_refine_diff_density_max 1.477
_refine_diff_density_min -0.658
_refine_diff_density_rms 0.197
_refine_ls_abs_structure_details
;
 Refined as an inversion twin.
;
_refine_ls_abs_structure_Flack 0.59(9)
_refine_ls_extinction_method none
_refine_ls_goodness_of_fit_ref 1.008
_refine_ls_hydrogen_treatment constr
_refine_ls_matrix_type full
_refine_ls_number_parameters 195
_refine_ls_number_reflns 2057
_refine_ls_number_restraints 146
_refine_ls_restrained_S_all 0.976
_refine_ls_R_factor_all 0.0887
_refine_ls_R_factor_gt 0.0564
_refine_ls_shift/su_max 0.000
_refine_ls_shift/su_mean 0.000
_refine_ls_structure_factor_coef Fsqd
_refine_ls_weighting_details
;
 w=1/[\s^2^(Fo^2^)+(0.0904P)^2^+10.0000P]
 where P=(Fo^2^+2Fc^2^)/3
;
_refine_ls_weighting_scheme calc
_refine_ls_wR_factor_gt 0.1454
_refine_ls_wR_factor_ref 0.1643
_reflns_Friedel_coverage 0.760
_reflns_Friedel_fraction_full 0.962
_reflns_Friedel_fraction_max 0.994
_reflns_number_gt 1532
_reflns_number_total 2057
_reflns_threshold_expression 'I > 2\s(I)'
_cod_data_source_file c6dt00643d2.cif
_cod_data_source_block 1
_cod_depositor_comments 'Adding full bibliography for 7038759--7038764.cif.'
_cod_original_cell_volume 1184.1(5)
_cod_database_code 7038759
_shelx_space_group_comment
;
The symmetry employed for this shelxl refinement is uniquely defined
by the following loop, which should always be used as a source of
symmetry information in preference to the above space-group names.
They are only intended as comments.
;
_shelxl_version_number 2013-2

loop_
_space_group_symop_operation_xyz
'x, y, z'
'-x, -y, z'
'y, -x, -z'
'-y, x, -z'

loop_
_atom_site_label
_atom_site_type_symbol
_atom_site_fract_x
_atom_site_fract_y
_atom_site_fract_z
_atom_site_U_iso_or_equiv
_atom_site_adp_type
_atom_site_occupancy
_atom_site_site_symmetry_order
_atom_site_calc_flag
_atom_site_refinement_flags_posn
_atom_site_refinement_flags_adp
_atom_site_refinement_flags_occupancy
_atom_site_disorder_assembly
_atom_site_disorder_group
Cu1 Cu 0.19906(8) -0.46142(8) 1.5016(9) 0.0114(4) Uani 1 1 d . U . . .
Cu2 Cu 0.5000 0.0000 1.5005(12) 0.0078(5) Uani 1 2 d S T P . .
O1W O 0.2949(8) -0.5258(8) 1.351(3) 0.044(4) Uani 1 1 d . . . . .
H1W H 0.3192 -0.5560 1.4776 0.052 Uiso 1 1 d R U . . .
H2W H 0.2821 -0.5156 1.1737 0.052 Uiso 1 1 d R U . . .
O2W O 0.3808(16) -0.6052(15) 1.173(7) 0.119(9) Uani 1 1 d . U . . .
H3W H 0.3793 -0.6043 0.9864 0.143 Uiso 1 1 d R U . . .
H4W H 0.4156 -0.6409 1.2334 0.143 Uiso 1 1 d R U . . .
O1 O 0.0786(15) -0.3067(15) 2.173(6) 0.009(7) Uani 0.58(3) 1 d . U P A 1
H1A H 0.0455 -0.3451 2.1808 0.013 Uiso 1 1 calc R U . A 1
O2 O 0.1319(14) -0.3816(14) 1.754(5) 0.010(6) Uani 0.58(3) 1 d . U P A 1
O3 O 0.2197(17) -0.3787(16) 2.205(6) 0.011(7) Uani 0.58(3) 1 d . U P A 1
O1' O 0.221(2) -0.379(2) 1.782(9) 0.014(11) Uiso 0.42(3) 1 d . . P A 2
O2' O 0.134(2) -0.3908(19) 2.283(7) 0.012(9) Uiso 0.42(3) 1 d . . P A 2
O3' O 0.081(2) -0.306(2) 1.852(9) 0.013(10) Uiso 0.42(3) 1 d . . P A 2
O4 O 0.4573(19) -0.1949(18) 2.172(7) 0.011(8) Uani 0.48(3) 1 d . U P B 1
O5 O 0.477(2) -0.096(2) 1.758(7) 0.016(9) Uani 0.48(3) 1 d . U P B 1
O6 O 0.4162(17) -0.0385(17) 2.207(7) 0.006(7) Uani 0.48(3) 1 d . U P B 1
O4' O 0.4240(17) -0.0363(17) 1.781(7) 0.010(8) Uiso 0.52(3) 1 d . . P B 2
O5' O 0.4765(15) -0.0977(15) 2.272(5) 0.000(7) Uiso 0.52(3) 1 d . . P B 2
O6' O 0.4549(17) -0.1900(15) 1.826(6) 0.006(7) Uiso 0.52(3) 1 d . . P B 2
P1 P 0.15928(17) -0.33538(17) 1.998(2) 0.0091(6) Uani 1 1 d . U . . .
P2 P 0.42488(16) -0.11550(16) 1.9995(16) 0.0078(6) Uani 1 1 d . U . . .
C1 C 0.2072(9) -0.2394(9) 1.894(3) 0.018(3) Uani 1 1 d . U . . .
C2 C 0.2839(6) -0.2160(6) 2.007(5) 0.009(2) Uani 1 1 d . U . . .
H2A H 0.3106 -0.2477 2.1494 0.011 Uiso 1 1 calc R U . . .
C3 C 0.3200(9) -0.1414(9) 1.897(4) 0.021(4) Uani 1 1 d . U . . .
C4 C 0.2786(9) -0.0912(9) 1.695(3) 0.015(3) Uani 1 1 d . U . . .
H4A H 0.3025 -0.0418 1.6320 0.018 Uiso 1 1 calc R U . . .
C5 C 0.2006(9) -0.1156(9) 1.587(3) 0.018(4) Uani 1 1 d . U . . .
C6 C 0.1667(11) -0.1880(11) 1.681(4) 0.025(4) Uani 1 1 d . U . . .
H6A H 0.1159 -0.2047 1.6047 0.030 Uiso 1 1 calc R U . . .
C7 C 0.1530(12) -0.0612(12) 1.381(4) 0.035(5) Uani 1 1 d . U . . .
H7A H 0.1010 -0.0870 1.3339 0.052 Uiso 1 1 calc R U . . .
H7B H 0.1844 -0.0533 1.2037 0.052 Uiso 1 1 calc R U . . .
H7C H 0.1431 -0.0085 1.4720 0.052 Uiso 1 1 calc R U . . .

loop_
_atom_site_aniso_label
_atom_site_aniso_U_11
_atom_site_aniso_U_22
_atom_site_aniso_U_33
_atom_site_aniso_U_23
_atom_site_aniso_U_13
_atom_site_aniso_U_12
Cu1 0.0101(7) 0.0111(7) 0.0131(8) -0.0002(16) 0.0029(17) -0.0003(5)
Cu2 0.0096(9) 0.0077(9) 0.0061(9) 0.000 0.000 -0.0031(7)
O1W 0.043(8) 0.033(8) 0.055(9) 0.013(7) 0.022(7) 0.014(6)
O2W 0.119(9) 0.119(9) 0.119(9) 0.0001(14) 0.0002(14) -0.0001(14)
O1 0.009(7) 0.009(7) 0.009(7) 0.0002(14) 0.0004(14) -0.0003(14)
O2 0.010(6) 0.010(6) 0.010(6) -0.0004(14) 0.0004(14) 0.0000(14)
O3 0.011(7) 0.011(7) 0.011(7) 0.0002(14) -0.0002(14) -0.0004(14)
O4 0.011(8) 0.011(8) 0.011(8) -0.0001(14) -0.0001(14) 0.0001(14)
O5 0.016(9) 0.016(9) 0.016(9) -0.0001(14) -0.0002(14) 0.0000(14)
O6 0.006(7) 0.006(7) 0.006(7) -0.0003(14) 0.0000(14) -0.0001(14)
P1 0.0101(10) 0.0081(10) 0.0092(11) 0.0005(13) 0.0002(13) -0.0020(8)
P2 0.0068(10) 0.0075(10) 0.0091(11) -0.0004(13) -0.0011(13) -0.0007(8)
C1 0.019(8) 0.016(7) 0.019(8) -0.003(6) 0.001(6) -0.001(6)
C2 0.009(2) 0.009(2) 0.009(3) 0.0000(14) 0.0002(14) -0.0002(14)
C3 0.018(7) 0.012(7) 0.031(9) -0.003(6) 0.005(6) -0.007(6)
C4 0.020(8) 0.015(7) 0.011(7) -0.005(6) 0.000(6) -0.008(6)
C5 0.016(7) 0.014(7) 0.025(10) 0.003(6) 0.003(6) 0.000(6)
C6 0.024(4) 0.025(4) 0.025(4) -0.0001(14) -0.0002(14) -0.0006(14)
C7 0.035(5) 0.035(5) 0.035(5) 0.0005(14) -0.0004(14) -0.0005(14)

loop_
_atom_type_symbol
_atom_type_description
_atom_type_scat_dispersion_real
_atom_type_scat_dispersion_imag
_atom_type_scat_source
C C 0.0033 0.0016 'International Tables Vol C Tables 4.2.6.8 and 6.1.1.4'
H H 0.0000 0.0000 'International Tables Vol C Tables 4.2.6.8 and 6.1.1.4'
O O 0.0106 0.0060 'International Tables Vol C Tables 4.2.6.8 and 6.1.1.4'
P P 0.1023 0.0942 'International Tables Vol C Tables 4.2.6.8 and 6.1.1.4'
Cu Cu 0.3201 1.2651 'International Tables Vol C Tables 4.2.6.8 and 6.1.1.4'

loop_
_geom_angle_atom_site_label_1
_geom_angle_atom_site_label_2
_geom_angle_atom_site_label_3
_geom_angle
_geom_angle_site_symmetry_1
_geom_angle_site_symmetry_3
O2' Cu1 O1' 91.9(16) 1_554 .
O3 Cu1 O4 171.4(12) 1_554 4_549
O2' Cu1 O1W 125.7(11) 1_554 .
O1' Cu1 O1W 117.3(13) . .
O3 Cu1 O1W 89.2(9) 1_554 .
O4 Cu1 O1W 86.4(10) 4_549 .
O2' Cu1 O6' 88.5(13) 1_554 4_548
O1' Cu1 O6' 172.2(15) . 4_548
O1W Cu1 O6' 56.7(8) . 4_548
O3 Cu1 O2 92.8(10) 1_554 .
O4 Cu1 O2 88.8(11) 4_549 .
O1W Cu1 O2 160.0(8) . .
O2' Cu1 O5' 96.4(11) 1_554 4_549
O1' Cu1 O5' 98.4(13) . 4_549
O1W Cu1 O5' 120.5(7) . 4_549
O6' Cu1 O5' 89.3(10) 4_548 4_549
O3 Cu1 O5 93.6(11) 1_554 4_548
O4 Cu1 O5 94.5(12) 4_549 4_548
O1W Cu1 O5 99.4(9) . 4_548
O2 Cu1 O5 100.3(10) . 4_548
O4' Cu2 O4' 93.6(19) . 2_655
O4' Cu2 O5' 89.1(11) . 1_554
O4' Cu2 O5' 139.1(11) 2_655 1_554
O4' Cu2 O5' 139.1(11) . 2_654
O4' Cu2 O5' 89.1(11) 2_655 2_654
O5' Cu2 O5' 114.6(14) 1_554 2_654
O5 Cu2 O5 107.3(19) . 2_655
O5 Cu2 O6 91.6(13) . 1_554
O5 Cu2 O6 139.8(13) 2_655 1_554
O5 Cu2 O6 139.8(13) . 2_654
O5 Cu2 O6 91.6(13) 2_655 2_654
O6 Cu2 O6 96.1(18) 1_554 2_654
P1 O2 Cu1 127.7(14) . .
P1 O3 Cu1 129.7(17) . 1_556
P1 O1' Cu1 129(2) . .
P1 O2' Cu1 128.8(19) . 1_556
P2 O4 Cu1 127.9(17) . 3_659
P2 O5 Cu2 138(2) . .
P2 O5 Cu1 120.1(19) . 3_658
Cu2 O5 Cu1 100.7(13) . 3_658
P2 O6 Cu2 126.1(17) . 1_556
P2 O4' Cu2 131.5(17) . .
P2 O5' Cu2 134.6(15) . 1_556
P2 O5' Cu1 119.8(14) . 3_659
Cu2 O5' Cu1 105.6(11) 1_556 3_659
P2 O6' Cu1 131.0(15) . 3_658
O2 P1 O3 116.4(14) . .
O3' P1 O1' 113(2) . .
O2 P1 O1 106.9(13) . .
O3 P1 O1 110.4(15) . .
O3' P1 O2' 108.4(18) . .
O1' P1 O2' 114.6(17) . .
O2 P1 C1 112.6(11) . .
O3' P1 C1 88.4(15) . .
O3 P1 C1 106.4(12) . .
O1' P1 C1 86.9(15) . .
O1 P1 C1 103.4(10) . .
O2' P1 C1 142.4(13) . .
O6' P2 O5' 113.5(15) . .
O5 P2 O6 110.1(18) . .
O5 P2 O4 111.2(18) . .
O6 P2 O4 111.8(16) . .
O6' P2 O4' 107.9(14) . .
O5' P2 O4' 110.9(14) . .
O5 P2 C3 114.2(14) . .
O6' P2 C3 88.9(12) . .
O5' P2 C3 140.3(11) . .
O6 P2 C3 104.9(11) . .
O4 P2 C3 104.5(12) . .
O4' P2 C3 90.9(11) . .
C2 C1 C6 119.8(15) . .
C2 C1 P1 121.4(12) . .
C6 C1 P1 118.7(12) . .
C1 C2 C3 117.5(16) . .
C4 C3 C2 121.7(15) . .
C4 C3 P2 119.0(12) . .
C2 C3 P2 119.1(12) . .
C3 C4 C5 119.7(14) . .
C6 C5 C4 119.4(15) . .
C6 C5 C7 119.6(15) . .
C4 C5 C7 120.9(14) . .
C5 C6 C1 121.8(16) . .

loop_
_geom_bond_atom_site_label_1
_geom_bond_atom_site_label_2
_geom_bond_distance
_geom_bond_site_symmetry_2
Cu1 O2' 1.84(3) 1_554
Cu1 O1' 1.88(4) .
Cu1 O3 1.93(3) 1_554
Cu1 O4 1.98(3) 4_549
Cu1 O1W 1.984(12) .
Cu1 O6' 2.01(3) 4_548
Cu1 O2 2.04(2) .
Cu1 O5' 2.18(2) 4_549
Cu1 O5 2.26(3) 4_548
Cu2 O4' 1.87(3) .
Cu2 O4' 1.87(3) 2_655
Cu2 O5' 1.93(2) 1_554
Cu2 O5' 1.93(2) 2_654
Cu2 O5 1.98(3) .
Cu2 O5 1.98(3) 2_655
Cu2 O6 2.00(3) 1_554
Cu2 O6 2.00(3) 2_654
O1 P1 1.59(3) .
O2 P1 1.41(2) .
O3 P1 1.52(3) .
O3 Cu1 1.93(3) 1_556
O1' P1 1.57(4) .
O2' P1 1.63(3) .
O2' Cu1 1.84(3) 1_556
O3' P1 1.51(4) .
O4 P2 1.59(3) .
O4 Cu1 1.98(3) 3_659
O5 P2 1.42(3) .
O5 Cu1 2.26(3) 3_658
O6 P2 1.57(3) .
O6 Cu2 2.00(3) 1_556
O4' P2 1.62(3) .
O5' P2 1.52(2) .
O5' Cu2 1.93(2) 1_556
O5' Cu1 2.18(2) 3_659
O6' P2 1.52(3) .
O6' Cu1 2.01(3) 3_658
P1 C1 1.794(16) .
P2 C3 1.805(15) .
C1 C2 1.39(2) .
C1 C6 1.44(2) .
C2 C3 1.43(2) .
C3 C4 1.39(2) .
C4 C5 1.41(2) .
C5 C6 1.36(2) .
C5 C7 1.50(2) .

loop_
_geom_hbond_atom_site_label_D
_geom_hbond_atom_site_label_H
_geom_hbond_atom_site_label_A
_geom_hbond_distance_DH
_geom_hbond_distance_HA
_geom_hbond_distance_DA
_geom_hbond_angle_DHA
O1W H1W O2W 0.85 1.88 2.05(3) 89.3
